data_7152524
loop_
_publ_author_name
'Thomas, Joice'
'Dobrza\'nska, Liliana'
'Van Hecke, Kristof'
'Sonawane, Mahendra P.'
'Robeyns, Koen'
'Van Meervelt, Luc'
'Wo\'zniak, Krzysztof'
'Smet, Mario'
'Maes, Wouter'
'Dehaen, Wim'

_publ_section_title
;
 Homoselenacalix[4]arenes: synthetic exploration and metallosupramolecular
 chemistry.
;
_journal_issue 32
_journal_name_full 'Organic &amp; biomolecular chemistry'
_journal_page_first 6526
_journal_page_last 6536
_journal_paper_doi 10.1039/c2ob25760b
_journal_volume 10
_journal_year 2012
_chemical_formula_moiety 'C52 H72 Ag O4 Se4, F6 P'
_chemical_formula_sum 'C52 H72 Ag F6 O4 P Se4'
_chemical_formula_weight 1329.78
_chemical_name_systematic
;
?
;
_space_group_IT_number 118
_symmetry_cell_setting tetragonal
_symmetry_space_group_name_Hall 'P -4 -2n'
_symmetry_space_group_name_H-M 'P -4 n 2'
_atom_sites_solution_hydrogens geom
_atom_sites_solution_primary direct
_atom_sites_solution_secondary difmap
_audit_creation_method SHELXL-97
_cell_angle_alpha 90.00
_cell_angle_beta 90.00
_cell_angle_gamma 90.00
_cell_formula_units_Z 2
_cell_length_a 13.994(2)
_cell_length_b 13.994(2)
_cell_length_c 14.223(3)
_cell_measurement_reflns_used 2948
_cell_measurement_temperature 100(2)
_cell_measurement_theta_max 28.0841
_cell_measurement_theta_min 2.8596
_cell_volume 2785.3(8)
_computing_cell_refinement CrysAlisRED
_computing_data_collection CrysAlisCCD
_computing_data_reduction CrysAlisRED
_computing_structure_refinement 'SHELXL-97 (Sheldrick, 2008)'
_computing_structure_solution 'SHELXS-97 (Sheldrick, 2008)'
_diffrn_ambient_temperature 100(2)
_diffrn_measured_fraction_theta_full 0.996
_diffrn_measured_fraction_theta_max 0.996
_diffrn_measurement_device_type KM4CCD
_diffrn_measurement_method 'omega scan'
_diffrn_radiation_monochromator graphite
_diffrn_radiation_source 'fine-focus sealed tube'
_diffrn_radiation_type MoK\a
_diffrn_radiation_wavelength 0.71073
_diffrn_reflns_av_R_equivalents 0.0721
_diffrn_reflns_av_sigmaI/netI 0.1234
_diffrn_reflns_limit_h_max 16
_diffrn_reflns_limit_h_min -17
_diffrn_reflns_limit_k_max 16
_diffrn_reflns_limit_k_min -17
_diffrn_reflns_limit_l_max 17
_diffrn_reflns_limit_l_min -17
_diffrn_reflns_number 11491
_diffrn_reflns_theta_full 26.37
_diffrn_reflns_theta_max 26.37
_diffrn_reflns_theta_min 2.86
_exptl_absorpt_coefficient_mu 3.065
_exptl_absorpt_correction_T_max 0.7291
_exptl_absorpt_correction_T_min 0.3888
_exptl_absorpt_correction_type multi-scan
_exptl_absorpt_process_details 'SADABS (Sheldrick, 1997)'
_exptl_crystal_colour colorless
_exptl_crystal_density_diffrn 1.586
_exptl_crystal_density_method 'not measured'
_exptl_crystal_description prism
_exptl_crystal_F_000 1336
_exptl_crystal_size_max 0.38
_exptl_crystal_size_mid 0.25
_exptl_crystal_size_min 0.11
_refine_diff_density_max 0.603
_refine_diff_density_min -0.554
_refine_diff_density_rms 0.090
_refine_ls_abs_structure_details 'Flack H D (1983), Acta Cryst. A39, 876-881'
_refine_ls_abs_structure_Flack 0.003(19)
_refine_ls_extinction_method none
_refine_ls_goodness_of_fit_ref 0.988
_refine_ls_hydrogen_treatment constr
_refine_ls_matrix_type full
_refine_ls_number_parameters 168
_refine_ls_number_reflns 2855
_refine_ls_number_restraints 9
_refine_ls_restrained_S_all 1.000
_refine_ls_R_factor_all 0.1032
_refine_ls_R_factor_gt 0.0512
_refine_ls_shift/su_max 0.003
_refine_ls_shift/su_mean 0.000
_refine_ls_structure_factor_coef Fsqd
_refine_ls_weighting_details 'calc w=1/[\s^2^(Fo^2^)+(0.0329P)^2^] where P=(Fo^2^+2Fc^2^)/3'
_refine_ls_weighting_scheme calc
_refine_ls_wR_factor_gt 0.0887
_refine_ls_wR_factor_ref 0.0937
_reflns_number_gt 1461
_reflns_number_total 2855
_reflns_threshold_expression >2sigma(I)
_cod_data_source_file c2ob25760b.txt
_cod_data_source_block 16
_cod_original_cell_volume 2785.4(8)
_cod_database_code 7152524

loop_
_symmetry_equiv_pos_as_xyz
'x, y, z'
'y, -x, -z'
'-x, -y, z'
'-y, x, -z'
'y+1/2, x+1/2, -z+1/2'
'-y+1/2, -x+1/2, -z+1/2'
'-x+1/2, y+1/2, z+1/2'
'x+1/2, -y+1/2, z+1/2'

loop_
_atom_site_label
_atom_site_type_symbol
_atom_site_fract_x
_atom_site_fract_y
_atom_site_fract_z
_atom_site_U_iso_or_equiv
_atom_site_adp_type
_atom_site_occupancy
_atom_site_symmetry_multiplicity
_atom_site_calc_flag
_atom_site_refinement_flags
_atom_site_disorder_assembly
_atom_site_disorder_group
Ag1 Ag 0.0000 1.0000 0.0000 0.0654(4) Uani 1 4 d S . .
Se1 Se -0.02512(5) 0.86350(6) 0.15611(7) 0.0599(3) Uani 1 1 d . . .
C1 C 0.1027(5) 0.8094(5) 0.1890(5) 0.057(2) Uani 1 1 d . . .
H1A H 0.1393 0.8567 0.2261 0.069 Uiso 1 1 calc R . .
H1B H 0.0943 0.7515 0.2280 0.069 Uiso 1 1 calc R . .
C2 C 0.1561(5) 0.7849(6) 0.1032(6) 0.049(2) Uani 1 1 d . . .
C3 C 0.1697(4) 0.6901(5) 0.0730(6) 0.048(2) Uani 1 1 d . . .
H3 H 0.1472 0.6393 0.1114 0.058 Uiso 1 1 calc R . .
C4 C 0.2155(5) 0.6683(5) -0.0121(6) 0.052(2) Uani 1 1 d . . .
C5 C 0.2447(5) 0.7435(5) -0.0668(6) 0.056(2) Uani 1 1 d . . .
H5 H 0.2756 0.7304 -0.1249 0.068 Uiso 1 1 calc R . .
C6 C 0.2307(5) 0.8397(5) -0.0402(7) 0.047(2) Uani 1 1 d . . .
C7 C 0.1920(5) 0.8584(6) 0.0475(7) 0.047(2) Uani 1 1 d . . .
C8 C 0.2546(5) 0.9211(5) -0.1053(6) 0.073(3) Uani 1 1 d . . .
H8A H 0.2955 0.8979 -0.1572 0.088 Uiso 1 1 calc R . .
H8B H 0.2902 0.9710 -0.0705 0.088 Uiso 1 1 calc R . .
C9 C 0.2333(6) 0.5654(5) -0.0403(6) 0.060(3) Uani 1 1 d . . .
C10 C 0.1388(6) 0.5219(6) -0.0692(7) 0.095(3) Uani 1 1 d U . .
H10A H 0.1167 0.5521 -0.1274 0.143 Uiso 1 1 calc R . .
H10B H 0.0916 0.5324 -0.0194 0.143 Uiso 1 1 calc R . .
H10C H 0.1470 0.4532 -0.0795 0.143 Uiso 1 1 calc R . .
C11 C 0.2816(9) 0.5123(6) 0.0409(8) 0.122(5) Uani 1 1 d . . .
H11A H 0.3008 0.4485 0.0199 0.183 Uiso 1 1 calc R . .
H11B H 0.2367 0.5065 0.0935 0.183 Uiso 1 1 calc R . .
H11C H 0.3381 0.5480 0.0614 0.183 Uiso 1 1 calc R . .
C12 C 0.2990(7) 0.5560(6) -0.1228(7) 0.110(4) Uani 1 1 d . . .
H12A H 0.2767 0.5975 -0.1738 0.165 Uiso 1 1 calc R . .
H12B H 0.2995 0.4895 -0.1444 0.165 Uiso 1 1 calc R . .
H12C H 0.3637 0.5749 -0.1043 0.165 Uiso 1 1 calc R . .
O13 O 0.1809(3) 0.9514(3) 0.0763(4) 0.0601(16) Uani 1 1 d . . .
C14 C 0.2640(7) 0.9834(6) 0.1264(7) 0.092(4) Uani 1 1 d . . .
H14A H 0.2736 0.9433 0.1821 0.138 Uiso 1 1 calc R . .
H14B H 0.2551 1.0500 0.1459 0.138 Uiso 1 1 calc R . .
H14C H 0.3201 0.9788 0.0855 0.138 Uiso 1 1 calc R . .
P15 P 0.0000 0.5000 0.2500 0.0636(14) Uani 1 4 d SD . .
F16 F 0.0357(7) 0.4009(7) 0.2583(7) 0.134(6) Uani 0.50 1 d PD A -1
F16A F 0.1057(4) 0.5390(7) 0.2521(6) 0.082(4) Uani 0.50 1 d PD A -1
F17 F 0.0000 0.5000 0.1427(6) 0.107(3) Uani 1 2 d SD A .

loop_
_atom_site_aniso_label
_atom_site_aniso_U_11
_atom_site_aniso_U_22
_atom_site_aniso_U_33
_atom_site_aniso_U_23
_atom_site_aniso_U_13
_atom_site_aniso_U_12
Ag1 0.0545(5) 0.0545(5) 0.0872(11) 0.000 0.000 0.000
Se1 0.0435(4) 0.0532(5) 0.0830(6) -0.0032(5) 0.0051(5) 0.0181(4)
C1 0.041(4) 0.059(5) 0.071(7) -0.006(5) -0.011(5) 0.026(4)
C2 0.026(4) 0.051(5) 0.070(6) -0.011(5) -0.007(4) 0.018(4)
C3 0.026(4) 0.048(5) 0.072(6) 0.009(5) 0.000(4) 0.006(4)
C4 0.043(4) 0.028(4) 0.084(7) -0.009(5) 0.019(5) -0.008(3)
C5 0.032(4) 0.046(5) 0.092(6) -0.024(5) 0.010(4) -0.003(4)
C6 0.020(4) 0.030(4) 0.091(7) 0.011(5) 0.003(4) 0.000(3)
C7 0.029(4) 0.033(5) 0.080(7) -0.004(5) 0.006(4) 0.010(4)
C8 0.052(5) 0.058(5) 0.110(8) -0.022(5) 0.031(5) -0.025(5)
C9 0.045(5) 0.036(4) 0.100(8) -0.006(5) 0.016(5) 0.002(4)
C10 0.076(6) 0.065(5) 0.144(8) -0.051(5) 0.001(6) -0.017(5)
C11 0.164(10) 0.043(6) 0.160(12) -0.002(7) -0.029(9) 0.042(7)
C12 0.095(7) 0.070(6) 0.165(11) -0.037(7) 0.073(7) -0.006(6)
O13 0.042(3) 0.026(3) 0.112(5) -0.008(3) -0.004(3) 0.007(2)
C14 0.089(8) 0.048(6) 0.139(11) -0.029(6) -0.018(7) 0.012(5)
P15 0.053(2) 0.053(2) 0.084(5) 0.000 0.000 -0.014(3)
F16 0.072(8) 0.066(8) 0.263(18) -0.049(10) 0.043(11) -0.017(7)
F16A 0.049(6) 0.090(8) 0.106(9) 0.039(9) 0.011(7) -0.030(6)
F17 0.088(5) 0.106(6) 0.126(8) 0.000 0.000 -0.038(4)

loop_
_atom_type_symbol
_atom_type_description
_atom_type_scat_dispersion_real
_atom_type_scat_dispersion_imag
_atom_type_scat_source
C C 0.0033 0.0016 'International Tables Vol C Tables 4.2.6.8 and 6.1.1.4'
H H 0.0000 0.0000 'International Tables Vol C Tables 4.2.6.8 and 6.1.1.4'
O O 0.0106 0.0060 'International Tables Vol C Tables 4.2.6.8 and 6.1.1.4'
F F 0.0171 0.0103 'International Tables Vol C Tables 4.2.6.8 and 6.1.1.4'
P P 0.1023 0.0942 'International Tables Vol C Tables 4.2.6.8 and 6.1.1.4'
Se Se -0.0929 2.2259 'International Tables Vol C Tables 4.2.6.8 and 6.1.1.4'
Ag Ag -0.8971 1.1015 'International Tables Vol C Tables 4.2.6.8 and 6.1.1.4'

loop_
_geom_angle_atom_site_label_1
_geom_angle_atom_site_label_2
_geom_angle_atom_site_label_3
_geom_angle
_geom_angle_site_symmetry_1
_geom_angle_site_symmetry_3
Se1 Ag1 Se1 124.51(2) 3_575 2_465
Se1 Ag1 Se1 124.51(2) 3_575 4_665
Se1 Ag1 Se1 82.35(4) 2_465 4_665
Se1 Ag1 Se1 82.35(4) 3_575 .
Se1 Ag1 Se1 124.51(2) 2_465 .
Se1 Ag1 Se1 124.51(2) 4_665 .
C8 Se1 C1 96.4(3) 2_465 .
C8 Se1 Ag1 108.3(2) 2_465 .
C1 Se1 Ag1 108.3(2) . .
C2 C1 Se1 110.4(5) . .
C2 C1 H1A 109.6 . .
Se1 C1 H1A 109.6 . .
C2 C1 H1B 109.6 . .
Se1 C1 H1B 109.6 . .
H1A C1 H1B 108.1 . .
C7 C2 C3 118.3(7) . .
C7 C2 C1 118.9(7) . .
C3 C2 C1 122.8(8) . .
C4 C3 C2 122.0(7) . .
C4 C3 H3 119.0 . .
C2 C3 H3 119.0 . .
C5 C4 C3 117.3(6) . .
C5 C4 C9 122.1(7) . .
C3 C4 C9 120.7(7) . .
C4 C5 C6 122.6(8) . .
C4 C5 H5 118.7 . .
C6 C5 H5 118.7 . .
C7 C6 C5 118.4(7) . .
C7 C6 C8 119.9(7) . .
C5 C6 C8 121.7(8) . .
O13 C7 C6 119.5(7) . .
O13 C7 C2 119.3(7) . .
C6 C7 C2 121.0(7) . .
C6 C8 Se1 109.3(5) . 4_665
C6 C8 H8A 109.8 . .
Se1 C8 H8A 109.8 4_665 .
C6 C8 H8B 109.8 . .
Se1 C8 H8B 109.8 4_665 .
H8A C8 H8B 108.3 . .
C12 C9 C10 106.7(8) . .
C12 C9 C4 113.0(7) . .
C10 C9 C4 108.1(7) . .
C12 C9 C11 106.2(8) . .
C10 C9 C11 113.3(8) . .
C4 C9 C11 109.6(7) . .
C9 C10 H10A 109.5 . .
C9 C10 H10B 109.5 . .
H10A C10 H10B 109.5 . .
C9 C10 H10C 109.5 . .
H10A C10 H10C 109.5 . .
H10B C10 H10C 109.5 . .
C9 C11 H11A 109.5 . .
C9 C11 H11B 109.5 . .
H11A C11 H11B 109.5 . .
C9 C11 H11C 109.5 . .
H11A C11 H11C 109.5 . .
H11B C11 H11C 109.5 . .
C9 C12 H12A 109.5 . .
C9 C12 H12B 109.5 . .
H12A C12 H12B 109.5 . .
C9 C12 H12C 109.5 . .
H12A C12 H12C 109.5 . .
H12B C12 H12C 109.5 . .
C7 O13 C14 110.6(5) . .
O13 C14 H14A 109.5 . .
O13 C14 H14B 109.5 . .
H14A C14 H14B 109.5 . .
O13 C14 H14C 109.5 . .
H14A C14 H14C 109.5 . .
H14B C14 H14C 109.5 . .
F16 P15 F16 129.8(8) 3_565 6
F16 P15 F16 170.8(8) 3_565 .
F16 P15 F16 51.2(8) 6 .
F16 P15 F16 51.2(8) 3_565 5_455
F16 P15 F16 170.8(8) 6 5_455
F16 P15 F16 129.8(8) . 5_455
F16 P15 F17 94.6(4) 3_565 .
F16 P15 F17 85.4(4) 6 .
F16 P15 F17 94.6(4) . .
F16 P15 F17 85.4(4) 5_455 .
F16 P15 F17 85.4(4) 3_565 5_455
F16 P15 F17 94.6(4) 6 5_455
F16 P15 F17 85.4(4) . 5_455
F16 P15 F17 94.6(4) 5_455 5_455
F17 P15 F17 180.000(1) . 5_455
F16 P15 F16A 89.5(7) 6 5_455
F16 P15 F16A 139.8(4) . 5_455
F16 P15 F16A 90.4(7) 5_455 5_455
F17 P15 F16A 88.9(3) . 5_455
F17 P15 F16A 91.1(3) 5_455 5_455
F16 P15 F16A 90.4(7) 3_565 3_565
F16 P15 F16A 139.8(4) 6 3_565
F16 P15 F16A 89.5(7) . 3_565
F17 P15 F16A 91.1(3) . 3_565
F17 P15 F16A 88.9(3) 5_455 3_565
F16A P15 F16A 130.5(8) 5_455 3_565
F16 P15 F16A 89.5(7) 3_565 .
F16 P15 F16A 90.4(7) . .
F16 P15 F16A 139.8(4) 5_455 .
F17 P15 F16A 91.1(3) . .
F17 P15 F16A 88.9(3) 5_455 .
F16A P15 F16A 49.5(8) 5_455 .
F16A P15 F16A 177.8(6) 3_565 .
F16 P15 F16A 139.8(4) 3_565 6
F16 P15 F16A 90.4(7) 6 6
F16 P15 F16A 89.5(7) 5_455 6
F17 P15 F16A 88.9(3) . 6
F17 P15 F16A 91.1(3) 5_455 6
F16A P15 F16A 177.8(6) 5_455 6
F16A P15 F16A 49.5(8) 3_565 6
F16A P15 F16A 130.5(8) . 6

loop_
_geom_bond_atom_site_label_1
_geom_bond_atom_site_label_2
_geom_bond_distance
_geom_bond_site_symmetry_2
Ag1 Se1 2.9500(10) 3_575
Ag1 Se1 2.9500(10) 2_465
Ag1 Se1 2.9500(10) 4_665
Ag1 Se1 2.9500(10) .
Se1 C8 1.954(8) 2_465
Se1 C1 1.998(6) .
C1 C2 1.471(10) .
C1 H1A 0.9900 .
C1 H1B 0.9900 .
C2 C7 1.393(10) .
C2 C3 1.407(10) .
C3 C4 1.404(10) .
C3 H3 0.9500 .
C4 C5 1.372(9) .
C4 C9 1.515(10) .
C5 C6 1.412(9) .
C5 H5 0.9500 .
C6 C7 1.385(10) .
C6 C8 1.505(10) .
C7 O13 1.373(8) .
C8 Se1 1.954(8) 4_665
C8 H8A 0.9900 .
C8 H8B 0.9900 .
C9 C12 1.497(11) .
C9 C10 1.513(11) .
C9 C11 1.530(11) .
C10 H10A 0.9800 .
C10 H10B 0.9800 .
C10 H10C 0.9800 .
C11 H11A 0.9800 .
C11 H11B 0.9800 .
C11 H11C 0.9800 .
C12 H12A 0.9800 .
C12 H12B 0.9800 .
C12 H12C 0.9800 .
O13 C14 1.436(9) .
C14 H14A 0.9800 .
C14 H14B 0.9800 .
C14 H14C 0.9800 .
P15 F16 1.479(9) 3_565
P15 F16 1.479(9) 6
P15 F16 1.479(9) .
P15 F16 1.479(9) 5_455
P15 F17 1.527(8) .
P15 F17 1.527(8) 5_455
P15 F16A 1.577(4) 5_455
P15 F16A 1.577(4) 3_565
P15 F16A 1.577(4) .
P15 F16A 1.577(4) 6

loop_
_geom_torsion_atom_site_label_1
_geom_torsion_atom_site_label_2
_geom_torsion_atom_site_label_3
_geom_torsion_atom_site_label_4
_geom_torsion
_geom_torsion_site_symmetry_1
_geom_torsion_site_symmetry_4
Se1 Ag1 Se1 C8 166.3(2) 3_575 2_465
Se1 Ag1 Se1 C8 39.3(2) 2_465 2_465
Se1 Ag1 Se1 C8 -66.8(2) 4_665 2_465
Se1 Ag1 Se1 C1 -90.3(2) 3_575 .
Se1 Ag1 Se1 C1 142.8(2) 2_465 .
Se1 Ag1 Se1 C1 36.7(2) 4_665 .
C8 Se1 C1 C2 68.1(6) 2_465 .
Ag1 Se1 C1 C2 -43.7(6) . .
Se1 C1 C2 C7 71.6(7) . .
Se1 C1 C2 C3 -106.0(7) . .
C7 C2 C3 C4 -1.8(10) . .
C1 C2 C3 C4 175.8(6) . .
C2 C3 C4 C5 -1.7(10) . .
C2 C3 C4 C9 177.0(7) . .
C3 C4 C5 C6 0.3(11) . .
C9 C4 C5 C6 -178.4(7) . .
C4 C5 C6 C7 4.6(11) . .
C4 C5 C6 C8 -174.0(7) . .
C5 C6 C7 O13 177.7(6) . .
C8 C6 C7 O13 -3.7(10) . .
C5 C6 C7 C2 -8.3(10) . .
C8 C6 C7 C2 170.3(6) . .
C3 C2 C7 O13 -179.0(6) . .
C1 C2 C7 O13 3.2(9) . .
C3 C2 C7 C6 7.0(10) . .
C1 C2 C7 C6 -170.8(6) . .
C7 C6 C8 Se1 -73.3(8) . 4_665
C5 C6 C8 Se1 105.3(7) . 4_665
C5 C4 C9 C12 9.8(11) . .
C3 C4 C9 C12 -168.8(7) . .
C5 C4 C9 C10 -108.1(8) . .
C3 C4 C9 C10 73.3(10) . .
C5 C4 C9 C11 128.0(9) . .
C3 C4 C9 C11 -50.6(10) . .
C6 C7 O13 C14 -91.1(9) . .
C2 C7 O13 C14 94.8(7) . .
